data_1519353
loop_
_publ_author_name
'Smith, Martin B.'
'Coles, Simon J.'
'Hursthouse, Michael B.'

_publ_section_title
;
 C40H36Cl2N4P2Pd2S2 . 0.5(CH2Cl2)
;
_journal_name_full 'Crystal Structure Report Archive'
_journal_page_first 1025
_journal_year 2001
_chemical_formula_sum 'C20.25 H18.5 Cl1.5 N2 P Pd S'
_chemical_formula_weight 512.48
_space_group_IT_number 2
_symmetry_cell_setting triclinic
_symmetry_space_group_name_Hall '-P 1'
_symmetry_space_group_name_H-M 'P -1'
_atom_sites_solution_hydrogens geom
_atom_sites_solution_primary direct
_atom_sites_solution_secondary difmap
_cell_angle_alpha 90.42(3)
_cell_angle_beta 99.76(3)
_cell_angle_gamma 91.45(3)
_cell_formula_units_Z 4
_cell_length_a 9.7364(19)
_cell_length_b 13.149(3)
_cell_length_c 15.993(3)
_cell_measurement_reflns_used 32397
_cell_measurement_temperature 150(2)
_cell_measurement_theta_max 27.48
_cell_measurement_theta_min 2.91
_cell_volume 2017.1(7)
_computing_cell_refinement 'DENZO and COLLECT'
_computing_data_collection
;
'DENZO (Otwinowski and Minor, 1997) & COLLECT (Hooft, 1998) '
;
_computing_data_reduction 'DENZO and COLLECT'
_computing_publication_material SHELXL-97
_computing_structure_refinement 'SHELXL-97 (Sheldrick, 2008)'
_computing_structure_solution 'SHELXS-97 (Sheldrick, 2008)'
_diffrn_ambient_temperature 150(2)
_diffrn_measured_fraction_theta_full 0.972
_diffrn_measured_fraction_theta_max 0.972
_diffrn_measurement_device_type 'Enraf Nonius KappaCCD area detector'
_diffrn_measurement_method '\w and \f scans to fill Ewald sphere'
_diffrn_radiation_monochromator graphite
_diffrn_radiation_source 'Enraf Nonius FR591 rotating anode'
_diffrn_radiation_type MoK\a
_diffrn_radiation_wavelength 0.71073
_diffrn_reflns_av_R_equivalents 0.0932
_diffrn_reflns_av_sigmaI/netI 0.1252
_diffrn_reflns_limit_h_max 12
_diffrn_reflns_limit_h_min -12
_diffrn_reflns_limit_k_max 17
_diffrn_reflns_limit_k_min -16
_diffrn_reflns_limit_l_max 20
_diffrn_reflns_limit_l_min -20
_diffrn_reflns_number 29638
_diffrn_reflns_theta_full 27.45
_diffrn_reflns_theta_max 27.45
_diffrn_reflns_theta_min 3.00
_exptl_absorpt_coefficient_mu 1.309
_exptl_absorpt_correction_T_max 0.9618
_exptl_absorpt_correction_T_min 0.9025
_exptl_absorpt_correction_type multi-scan
_exptl_absorpt_process_details 'SORTAV (R.H. Blessing, 1995, 1997)'
_exptl_crystal_colour colourless
_exptl_crystal_density_diffrn 1.688
_exptl_crystal_density_method 'not measured'
_exptl_crystal_description block
_exptl_crystal_F_000 1026
_exptl_crystal_size_max 0.08
_exptl_crystal_size_mid 0.05
_exptl_crystal_size_min 0.03
_refine_diff_density_max 2.248
_refine_diff_density_min -0.894
_refine_diff_density_rms 0.148
_refine_ls_extinction_method none
_refine_ls_goodness_of_fit_ref 1.059
_refine_ls_hydrogen_treatment constr
_refine_ls_matrix_type full
_refine_ls_number_parameters 493
_refine_ls_number_reflns 8956
_refine_ls_number_restraints 1
_refine_ls_restrained_S_all 1.059
_refine_ls_R_factor_all 0.1197
_refine_ls_R_factor_gt 0.0548
_refine_ls_shift/su_max 0.001
_refine_ls_shift/su_mean 0.000
_refine_ls_structure_factor_coef Fsqd
_refine_ls_weighting_details 'calc w=1/[\s^2^(Fo^2^)+(0.0577P)^2^+0.0000P] where P=(Fo^2^+2Fc^2^)/3'
_refine_ls_weighting_scheme calc
_refine_ls_wR_factor_gt 0.1186
_refine_ls_wR_factor_ref 0.1394
_reflns_number_gt 5288
_reflns_number_total 8956
_reflns_threshold_expression >2\s(I)
_cod_data_source_file eCrystal-1025.cif
_cod_data_source_block s92
_cod_depositor_comments
;
Citation :
Smith, Martin B. and Coles, Simon J. and Hursthouse, Michael B. (2001) 
University of Southampton, Crystal Structure Report Archive. 
(doi:10.5258/ecrystals/1025)

More at:
http://ecrystals.chem.soton.ac.uk/1025/

2019-06-25
Z value and formula fixed to values more according to usual
chemical conventions.                 miguel
;
_cod_original_formula_sum 'C40.5 H37 Cl3 N4 P2 Pd2 S2'
_cod_original_formula_weight 1024.96
_cod_original_formula_units_Z 2
_cod_original_cell_volume 2017.0(7)
_cod_original_sg_symbol_H-M P-1
_cod_database_code 1519353

loop_
_symmetry_equiv_pos_as_xyz
'x, y, z'
'-x, -y, -z'

loop_
_atom_site_label
_atom_site_type_symbol
_atom_site_fract_x
_atom_site_fract_y
_atom_site_fract_z
_atom_site_U_iso_or_equiv
_atom_site_adp_type
_atom_site_occupancy
_atom_site_symmetry_multiplicity
_atom_site_calc_flag
_atom_site_refinement_flags
_atom_site_disorder_assembly
_atom_site_disorder_group
C01 C 1.5560(13) 1.4991(10) 0.4703(13) 0.079(6) Uiso 0.50 1 d PD A -1
H01A H 1.5466 1.4545 0.4193 0.094 Uiso 0.50 1 calc PR A -1
H01B H 1.5543 1.4567 0.5210 0.094 Uiso 0.50 1 calc PR A -1
Cl01 Cl 1.7121(5) 1.5789(3) 0.4815(3) 0.0650(12) Uani 0.50 1 d P A -1
Cl02 Cl 1.4265(3) 1.5901(2) 0.4597(2) 0.0351(8) Uani 0.50 1 d PD A -1
C20 C 0.7157(7) 0.6962(5) 0.0231(4) 0.0315(15) Uani 1 1 d . . .
H20A H 0.6893 0.6240 0.0148 0.047 Uiso 1 1 calc R . .
H20B H 0.7628 0.7191 -0.0232 0.047 Uiso 1 1 calc R . .
H20C H 0.6319 0.7359 0.0234 0.047 Uiso 1 1 calc R . .
C14 C 0.5712(6) 0.5837(4) 0.1846(4) 0.0254(14) Uani 1 1 d . . .
C15 C 0.4695(6) 0.5531(4) 0.1169(4) 0.0276(14) Uani 1 1 d . . .
H15 H 0.4958 0.5159 0.0712 0.033 Uiso 1 1 calc R . .
C16 C 0.3308(7) 0.5754(5) 0.1143(4) 0.0319(15) Uani 1 1 d . . .
H16 H 0.2631 0.5540 0.0671 0.038 Uiso 1 1 calc R . .
C17 C 0.2908(7) 0.6288(5) 0.1805(4) 0.0355(16) Uani 1 1 d . . .
H17 H 0.1958 0.6447 0.1792 0.043 Uiso 1 1 calc R . .
C18 C 0.3930(7) 0.6592(5) 0.2497(4) 0.0358(16) Uani 1 1 d . . .
H18 H 0.3664 0.6953 0.2958 0.043 Uiso 1 1 calc R . .
C19 C 0.5303(6) 0.6374(4) 0.2517(4) 0.0274(14) Uani 1 1 d . . .
H19 H 0.5981 0.6589 0.2989 0.033 Uiso 1 1 calc R . .
C8 C 0.7872(6) 0.4592(4) 0.1301(3) 0.0217(13) Uani 1 1 d . . .
C9 C 0.7031(6) 0.3725(4) 0.1270(4) 0.0268(14) Uani 1 1 d . . .
H9 H 0.6205 0.3729 0.1512 0.032 Uiso 1 1 calc R . .
C10 C 0.7404(7) 0.2843(4) 0.0882(4) 0.0299(15) Uani 1 1 d . . .
H10 H 0.6815 0.2251 0.0849 0.036 Uiso 1 1 calc R . .
C11 C 0.8617(7) 0.2821(5) 0.0546(4) 0.0292(15) Uani 1 1 d . . .
H11 H 0.8859 0.2215 0.0285 0.035 Uiso 1 1 calc R . .
C12 C 0.9476(7) 0.3670(5) 0.0587(4) 0.0327(16) Uani 1 1 d . . .
H12 H 1.0317 0.3657 0.0362 0.039 Uiso 1 1 calc R . .
C13 C 0.9091(6) 0.4550(5) 0.0967(4) 0.0282(15) Uani 1 1 d . . .
H13 H 0.9682 0.5140 0.0997 0.034 Uiso 1 1 calc R . .
C7 C 0.9383(6) 0.6423(5) 0.3102(4) 0.0253(14) Uani 1 1 d . . .
C4 C 1.0763(6) 0.7777(4) 0.3098(4) 0.0233(13) Uani 1 1 d . . .
C3 C 1.1371(6) 0.8636(4) 0.2807(4) 0.0274(14) Uani 1 1 d . . .
H3 H 1.1135 0.8829 0.2230 0.033 Uiso 1 1 calc R . .
C2 C 1.2335(6) 0.9213(5) 0.3373(4) 0.0334(16) Uani 1 1 d . . .
H2 H 1.2741 0.9812 0.3178 0.040 Uiso 1 1 calc R . .
C1 C 1.2712(7) 0.8937(5) 0.4204(4) 0.0359(17) Uani 1 1 d . . .
H1 H 1.3346 0.9357 0.4581 0.043 Uiso 1 1 calc R . .
C6 C 1.2174(6) 0.8055(5) 0.4493(4) 0.0286(15) Uani 1 1 d . . .
H6 H 1.2455 0.7843 0.5062 0.034 Uiso 1 1 calc R . .
C5 C 1.1216(6) 0.7488(4) 0.3933(4) 0.0251(14) Uani 1 1 d . . .
C21 C 1.5460(6) 1.1770(5) 0.3500(4) 0.0332(16) Uani 1 1 d . . .
H21A H 1.4751 1.1592 0.3005 0.050 Uiso 1 1 calc R . .
H21B H 1.5214 1.2404 0.3757 0.050 Uiso 1 1 calc R . .
H21C H 1.5505 1.1223 0.3916 0.050 Uiso 1 1 calc R . .
C22 C 1.5705(6) 0.9979(4) 0.1871(4) 0.0250(14) Uani 1 1 d . . .
C23 C 1.4872(6) 1.0714(5) 0.1439(4) 0.0278(14) Uani 1 1 d . . .
H23 H 1.5048 1.1413 0.1584 0.033 Uiso 1 1 calc R . .
C24 C 1.3794(7) 1.0433(5) 0.0802(4) 0.0341(16) Uani 1 1 d . . .
H24 H 1.3243 1.0941 0.0500 0.041 Uiso 1 1 calc R . .
C25 C 1.3505(7) 0.9422(5) 0.0596(4) 0.0349(16) Uani 1 1 d . . .
H25 H 1.2737 0.9231 0.0169 0.042 Uiso 1 1 calc R . .
C26 C 1.4342(7) 0.8686(5) 0.1017(4) 0.0388(18) Uani 1 1 d . . .
H26 H 1.4158 0.7990 0.0867 0.047 Uiso 1 1 calc R . .
C27 C 1.5442(7) 0.8952(5) 0.1653(4) 0.0346(16) Uani 1 1 d . . .
H27 H 1.6013 0.8443 0.1939 0.042 Uiso 1 1 calc R . .
C28 C 1.7351(6) 0.9464(5) 0.3507(4) 0.0272(14) Uani 1 1 d . . .
C29 C 1.6170(7) 0.8963(5) 0.3742(4) 0.0349(16) Uani 1 1 d . . .
H29 H 1.5279 0.9022 0.3398 0.042 Uiso 1 1 calc R . .
C30 C 1.6312(8) 0.8387(5) 0.4472(4) 0.0413(18) Uani 1 1 d . . .
H30 H 1.5511 0.8063 0.4627 0.050 Uiso 1 1 calc R . .
C31 C 1.7576(8) 0.8278(5) 0.4969(4) 0.0419(18) Uani 1 1 d . . .
H31 H 1.7665 0.7868 0.5461 0.050 Uiso 1 1 calc R . .
C32 C 1.8747(7) 0.8778(5) 0.4746(4) 0.0404(18) Uani 1 1 d . . .
H32 H 1.9629 0.8725 0.5100 0.048 Uiso 1 1 calc R . .
C33 C 1.8632(7) 0.9344(5) 0.4021(4) 0.0330(16) Uani 1 1 d . . .
H33 H 1.9443 0.9658 0.3869 0.040 Uiso 1 1 calc R . .
C34 C 1.9498(6) 1.1083(5) 0.2252(4) 0.0246(14) Uani 1 1 d . . .
C35 C 2.0490(6) 1.2603(5) 0.2665(4) 0.0261(14) Uani 1 1 d . . .
C36 C 2.0721(7) 1.3508(5) 0.3098(4) 0.0343(16) Uani 1 1 d . . .
H36 H 2.0094 1.3730 0.3452 0.041 Uiso 1 1 calc R . .
C37 C 2.1881(8) 1.4093(5) 0.3010(5) 0.0436(18) Uani 1 1 d . . .
H37 H 2.2033 1.4735 0.3292 0.052 Uiso 1 1 calc R . .
C38 C 2.2840(7) 1.3763(5) 0.2516(5) 0.0413(18) Uani 1 1 d . . .
H38 H 2.3646 1.4171 0.2479 0.050 Uiso 1 1 calc R . .
C39 C 2.2622(7) 1.2851(5) 0.2083(4) 0.0330(16) Uani 1 1 d . . .
H39 H 2.3255 1.2626 0.1734 0.040 Uiso 1 1 calc R . .
C40 C 2.1442(7) 1.2267(4) 0.2174(4) 0.0280(15) Uani 1 1 d . . .
N2 N 0.8345(5) 0.5701(4) 0.2819(3) 0.0247(11) Uani 1 1 d . . .
H2A H 0.8113 0.5222 0.3155 0.030 Uiso 1 1 calc R . .
N1 N 0.9712(5) 0.7156(3) 0.2635(3) 0.0211(11) Uani 1 1 d . . .
N3 N 1.8567(5) 1.0290(4) 0.2195(3) 0.0282(12) Uani 1 1 d . . .
H3A H 1.8697 0.9732 0.1915 0.034 Uiso 1 1 calc R . .
N4 N 1.9360(5) 1.1912(4) 0.2688(3) 0.0263(12) Uani 1 1 d . . .
P1 P 0.75441(16) 0.57805(12) 0.17955(9) 0.0233(4) Uani 1 1 d . . .
P2 P 1.71584(16) 1.03898(12) 0.26724(10) 0.0250(4) Uani 1 1 d . . .
S1 S 1.02735(17) 0.63738(12) 0.41469(9) 0.0284(4) Uani 1 1 d . . .
S2 S 2.09338(17) 1.10651(12) 0.17342(10) 0.0299(4) Uani 1 1 d . . .
Cl1 Cl 0.93149(16) 0.87012(11) 0.08229(9) 0.0285(4) Uani 1 1 d . . .
Cl2 Cl 1.7468(2) 1.36645(12) 0.36550(12) 0.0462(5) Uani 1 1 d . . .
Pd1 Pd 0.84786(5) 0.71636(3) 0.13674(3) 0.02216(14) Uani 1 1 d . . .
Pd2 Pd 1.73574(5) 1.19587(4) 0.31279(3) 0.02589(14) Uani 1 1 d . . .

loop_
_atom_site_aniso_label
_atom_site_aniso_U_11
_atom_site_aniso_U_22
_atom_site_aniso_U_33
_atom_site_aniso_U_23
_atom_site_aniso_U_13
_atom_site_aniso_U_12
Cl01 0.067(3) 0.061(3) 0.064(3) -0.009(2) 0.004(2) -0.005(2)
Cl02 0.042(2) 0.0269(17) 0.0357(18) 0.0095(15) 0.0052(15) -0.0107(15)
C20 0.035(4) 0.038(4) 0.022(3) 0.003(3) 0.004(3) 0.009(3)
C14 0.028(3) 0.022(3) 0.026(3) 0.003(3) 0.003(3) 0.001(3)
C15 0.033(4) 0.025(3) 0.025(3) -0.002(3) 0.006(3) 0.001(3)
C16 0.032(4) 0.035(4) 0.028(3) -0.003(3) 0.002(3) -0.002(3)
C17 0.023(4) 0.033(4) 0.050(4) 0.005(3) 0.006(3) 0.003(3)
C18 0.042(4) 0.033(4) 0.033(4) -0.006(3) 0.009(3) 0.003(3)
C19 0.024(4) 0.027(3) 0.030(3) -0.009(3) 0.005(3) 0.003(3)
C8 0.028(3) 0.022(3) 0.015(3) 0.001(3) 0.003(3) 0.002(3)
C9 0.030(4) 0.026(3) 0.025(3) 0.002(3) 0.004(3) 0.004(3)
C10 0.043(4) 0.018(3) 0.028(3) 0.001(3) 0.005(3) -0.005(3)
C11 0.040(4) 0.022(3) 0.025(3) 0.003(3) 0.003(3) 0.010(3)
C12 0.028(4) 0.038(4) 0.034(4) 0.001(3) 0.013(3) 0.009(3)
C13 0.026(4) 0.023(3) 0.034(4) 0.000(3) 0.001(3) 0.001(3)
C7 0.022(3) 0.026(3) 0.028(3) -0.010(3) 0.005(3) 0.000(3)
C4 0.020(3) 0.025(3) 0.025(3) 0.001(3) 0.006(3) 0.009(3)
C3 0.023(3) 0.025(3) 0.033(3) 0.003(3) 0.000(3) 0.006(3)
C2 0.029(4) 0.026(4) 0.041(4) 0.000(3) -0.002(3) -0.003(3)
C1 0.029(4) 0.034(4) 0.040(4) -0.007(3) -0.005(3) -0.004(3)
C6 0.028(4) 0.031(4) 0.023(3) -0.002(3) -0.002(3) 0.001(3)
C5 0.020(3) 0.023(3) 0.031(3) 0.000(3) 0.002(3) 0.005(3)
C21 0.027(4) 0.042(4) 0.031(3) -0.006(3) 0.008(3) 0.003(3)
C22 0.023(3) 0.027(3) 0.027(3) 0.007(3) 0.011(3) 0.004(3)
C23 0.024(3) 0.026(3) 0.034(4) 0.005(3) 0.006(3) 0.000(3)
C24 0.034(4) 0.038(4) 0.030(4) 0.006(3) 0.000(3) 0.007(3)
C25 0.032(4) 0.045(4) 0.026(3) -0.006(3) -0.001(3) -0.003(3)
C26 0.045(4) 0.023(4) 0.048(4) -0.008(3) 0.010(4) -0.005(3)
C27 0.039(4) 0.026(4) 0.037(4) -0.002(3) 0.002(3) 0.004(3)
C28 0.024(3) 0.030(3) 0.029(3) -0.006(3) 0.008(3) 0.001(3)
C29 0.039(4) 0.028(4) 0.038(4) 0.002(3) 0.007(3) 0.002(3)
C30 0.045(5) 0.041(4) 0.041(4) 0.012(4) 0.013(4) 0.004(3)
C31 0.052(5) 0.038(4) 0.037(4) 0.011(3) 0.009(4) 0.023(4)
C32 0.031(4) 0.054(5) 0.035(4) -0.002(4) 0.001(3) 0.017(4)
C33 0.031(4) 0.033(4) 0.036(4) 0.005(3) 0.005(3) 0.009(3)
C34 0.021(3) 0.031(4) 0.024(3) 0.011(3) 0.007(3) 0.008(3)
C35 0.028(4) 0.026(3) 0.025(3) 0.008(3) 0.003(3) -0.001(3)
C36 0.033(4) 0.028(4) 0.043(4) 0.003(3) 0.012(3) 0.002(3)
C37 0.052(5) 0.030(4) 0.049(4) 0.000(4) 0.011(4) -0.002(4)
C38 0.037(4) 0.034(4) 0.052(5) 0.012(4) 0.006(4) -0.005(3)
C39 0.030(4) 0.032(4) 0.039(4) 0.013(3) 0.009(3) 0.005(3)
C40 0.033(4) 0.022(3) 0.027(3) 0.010(3) -0.001(3) 0.000(3)
N2 0.028(3) 0.025(3) 0.020(3) 0.003(2) 0.002(2) -0.003(2)
N1 0.021(3) 0.021(3) 0.021(3) -0.002(2) 0.003(2) -0.004(2)
N3 0.027(3) 0.023(3) 0.038(3) -0.004(2) 0.015(2) 0.001(2)
N4 0.029(3) 0.026(3) 0.025(3) -0.002(2) 0.007(2) 0.006(2)
P1 0.0245(9) 0.0225(8) 0.0224(8) -0.0020(7) 0.0022(7) 0.0006(7)
P2 0.0228(9) 0.0253(9) 0.0269(8) -0.0016(7) 0.0039(7) 0.0029(7)
S1 0.0315(9) 0.0284(9) 0.0230(8) 0.0018(7) -0.0015(7) 0.0000(7)
S2 0.0301(9) 0.0291(9) 0.0325(9) 0.0013(7) 0.0107(7) 0.0041(7)
Cl1 0.0359(9) 0.0241(8) 0.0260(8) 0.0013(7) 0.0065(7) -0.0003(7)
Cl2 0.0655(13) 0.0250(9) 0.0569(11) 0.0001(8) 0.0360(10) 0.0009(8)
Pd1 0.0248(3) 0.0205(3) 0.0208(2) -0.0003(2) 0.0025(2) 0.0017(2)
Pd2 0.0283(3) 0.0250(3) 0.0253(3) 0.0004(2) 0.0070(2) 0.0038(2)

loop_
_atom_type_symbol
_atom_type_description
_atom_type_scat_dispersion_real
_atom_type_scat_dispersion_imag
_atom_type_scat_source
C C 0.0033 0.0016 'International Tables Vol C Tables 4.2.6.8 and 6.1.1.4'
H H 0.0000 0.0000 'International Tables Vol C Tables 4.2.6.8 and 6.1.1.4'
N N 0.0061 0.0033 'International Tables Vol C Tables 4.2.6.8 and 6.1.1.4'
P P 0.1023 0.0942 'International Tables Vol C Tables 4.2.6.8 and 6.1.1.4'
S S 0.1246 0.1234 'International Tables Vol C Tables 4.2.6.8 and 6.1.1.4'
Cl Cl 0.1484 0.1585 'International Tables Vol C Tables 4.2.6.8 and 6.1.1.4'
Pd Pd -0.9988 1.0072 'International Tables Vol C Tables 4.2.6.8 and 6.1.1.4'

loop_
_geom_angle_atom_site_label_1
_geom_angle_atom_site_label_2
_geom_angle_atom_site_label_3
_geom_angle
_geom_angle_site_symmetry_1
_geom_angle_site_symmetry_3
Cl02 C01 Cl01 101.3(7) . .
Cl02 C01 H01A 111.5 . .
Cl01 C01 H01A 111.5 . .
Cl02 C01 H01B 111.5 . .
Cl01 C01 H01B 111.5 . .
H01A C01 H01B 109.3 . .
Pd1 C20 H20A 109.5 . .
Pd1 C20 H20B 109.5 . .
H20A C20 H20B 109.5 . .
Pd1 C20 H20C 109.5 . .
H20A C20 H20C 109.5 . .
H20B C20 H20C 109.5 . .
C15 C14 C19 118.4(6) . .
C15 C14 P1 121.8(5) . .
C19 C14 P1 118.7(4) . .
C16 C15 C14 121.6(6) . .
C16 C15 H15 119.2 . .
C14 C15 H15 119.2 . .
C17 C16 C15 119.9(6) . .
C17 C16 H16 120.1 . .
C15 C16 H16 120.1 . .
C16 C17 C18 118.8(6) . .
C16 C17 H17 120.6 . .
C18 C17 H17 120.6 . .
C19 C18 C17 121.0(6) . .
C19 C18 H18 119.5 . .
C17 C18 H18 119.5 . .
C18 C19 C14 120.2(6) . .
C18 C19 H19 119.9 . .
C14 C19 H19 119.9 . .
C9 C8 C13 118.7(5) . .
C9 C8 P1 124.7(5) . .
C13 C8 P1 116.5(4) . .
C8 C9 C10 119.6(6) . .
C8 C9 H9 120.2 . .
C10 C9 H9 120.2 . .
C11 C10 C9 120.7(6) . .
C11 C10 H10 119.6 . .
C9 C10 H10 119.6 . .
C12 C11 C10 120.3(6) . .
C12 C11 H11 119.9 . .
C10 C11 H11 119.9 . .
C11 C12 C13 118.7(6) . .
C11 C12 H12 120.6 . .
C13 C12 H12 120.6 . .
C8 C13 C12 121.9(6) . .
C8 C13 H13 119.0 . .
C12 C13 H13 119.0 . .
N1 C7 N2 122.9(5) . .
N1 C7 S1 117.6(4) . .
N2 C7 S1 119.4(5) . .
C3 C4 N1 126.3(5) . .
C3 C4 C5 118.2(5) . .
N1 C4 C5 115.5(5) . .
C4 C3 C2 118.9(6) . .
C4 C3 H3 120.6 . .
C2 C3 H3 120.6 . .
C1 C2 C3 121.6(6) . .
C1 C2 H2 119.2 . .
C3 C2 H2 119.2 . .
C6 C1 C2 120.3(6) . .
C6 C1 H1 119.9 . .
C2 C1 H1 119.9 . .
C1 C6 C5 117.9(6) . .
C1 C6 H6 121.0 . .
C5 C6 H6 121.0 . .
C6 C5 C4 122.9(6) . .
C6 C5 S1 127.7(5) . .
C4 C5 S1 109.2(4) . .
Pd2 C21 H21A 109.5 . .
Pd2 C21 H21B 109.5 . .
H21A C21 H21B 109.5 . .
Pd2 C21 H21C 109.5 . .
H21A C21 H21C 109.5 . .
H21B C21 H21C 109.5 . .
C23 C22 C27 119.6(5) . .
C23 C22 P2 118.5(4) . .
C27 C22 P2 121.8(5) . .
C24 C23 C22 120.2(6) . .
C24 C23 H23 119.9 . .
C22 C23 H23 119.9 . .
C23 C24 C25 120.7(6) . .
C23 C24 H24 119.7 . .
C25 C24 H24 119.7 . .
C24 C25 C26 119.4(6) . .
C24 C25 H25 120.3 . .
C26 C25 H25 120.3 . .
C27 C26 C25 120.8(6) . .
C27 C26 H26 119.6 . .
C25 C26 H26 119.6 . .
C26 C27 C22 119.2(6) . .
C26 C27 H27 120.4 . .
C22 C27 H27 120.4 . .
C33 C28 C29 118.0(6) . .
C33 C28 P2 120.3(5) . .
C29 C28 P2 120.9(5) . .
C30 C29 C28 120.1(6) . .
C30 C29 H29 119.9 . .
C28 C29 H29 119.9 . .
C31 C30 C29 121.2(7) . .
C31 C30 H30 119.4 . .
C29 C30 H30 119.4 . .
C30 C31 C32 119.1(7) . .
C30 C31 H31 120.5 . .
C32 C31 H31 120.5 . .
C33 C32 C31 120.7(6) . .
C33 C32 H32 119.7 . .
C31 C32 H32 119.7 . .
C32 C33 C28 120.9(6) . .
C32 C33 H33 119.5 . .
C28 C33 H33 119.5 . .
N4 C34 N3 122.1(5) . .
N4 C34 S2 116.2(4) . .
N3 C34 S2 121.7(4) . .
C36 C35 C40 120.2(6) . .
C36 C35 N4 125.9(6) . .
C40 C35 N4 113.9(5) . .
C35 C36 C37 118.7(6) . .
C35 C36 H36 120.6 . .
C37 C36 H36 120.6 . .
C36 C37 C38 121.4(6) . .
C36 C37 H37 119.3 . .
C38 C37 H37 119.3 . .
C39 C38 C37 120.3(6) . .
C39 C38 H38 119.8 . .
C37 C38 H38 119.8 . .
C38 C39 C40 117.8(6) . .
C38 C39 H39 121.1 . .
C40 C39 H39 121.1 . .
C39 C40 C35 121.5(6) . .
C39 C40 S2 127.9(5) . .
C35 C40 S2 110.6(4) . .
C7 N2 P1 117.0(4) . .
C7 N2 H2A 121.5 . .
P1 N2 H2A 121.5 . .
C7 N1 C4 110.0(5) . .
C7 N1 Pd1 114.0(4) . .
C4 N1 Pd1 135.9(4) . .
C34 N3 P2 118.9(4) . .
C34 N3 H3A 120.6 . .
P2 N3 H3A 120.6 . .
C34 N4 C35 110.6(5) . .
C34 N4 Pd2 112.9(4) . .
C35 N4 Pd2 136.0(4) . .
N2 P1 C14 105.0(3) . .
N2 P1 C8 105.5(3) . .
C14 P1 C8 109.0(3) . .
N2 P1 Pd1 102.82(17) . .
C14 P1 Pd1 115.4(2) . .
C8 P1 Pd1 117.7(2) . .
N3 P2 C28 106.2(3) . .
N3 P2 C22 104.6(3) . .
C28 P2 C22 108.0(3) . .
N3 P2 Pd2 102.03(18) . .
C28 P2 Pd2 113.9(2) . .
C22 P2 Pd2 120.6(2) . .
C7 S1 C5 87.6(3) . .
C34 S2 C40 88.7(3) . .
C20 Pd1 N1 170.7(2) . .
C20 Pd1 P1 87.58(19) . .
N1 Pd1 P1 83.09(13) . .
C20 Pd1 Cl1 88.16(19) . .
N1 Pd1 Cl1 101.15(13) . .
P1 Pd1 Cl1 175.10(6) . .
C21 Pd2 P2 88.22(19) . .
C21 Pd2 N4 171.3(2) . .
P2 Pd2 N4 83.12(13) . .
C21 Pd2 Cl2 88.88(19) . .
P2 Pd2 Cl2 177.08(6) . .
N4 Pd2 Cl2 99.78(13) . .

loop_
_geom_bond_atom_site_label_1
_geom_bond_atom_site_label_2
_geom_bond_distance
_geom_bond_site_symmetry_2
C01 Cl02 1.7493(12) .
C01 Cl01 1.808(18) .
C01 H01A 0.9900 .
C01 H01B 0.9900 .
C20 Pd1 2.052(6) .
C20 H20A 0.9800 .
C20 H20B 0.9800 .
C20 H20C 0.9800 .
C14 C15 1.387(8) .
C14 C19 1.399(8) .
C14 P1 1.803(6) .
C15 C16 1.384(9) .
C15 H15 0.9500 .
C16 C17 1.381(9) .
C16 H16 0.9500 .
C17 C18 1.405(9) .
C17 H17 0.9500 .
C18 C19 1.370(9) .
C18 H18 0.9500 .
C19 H19 0.9500 .
C8 C9 1.382(8) .
C8 C13 1.384(8) .
C8 P1 1.807(6) .
C9 C10 1.397(8) .
C9 H9 0.9500 .
C10 C11 1.379(9) .
C10 H10 0.9500 .
C11 C12 1.372(9) .
C11 H11 0.9500 .
C12 C13 1.392(8) .
C12 H12 0.9500 .
C13 H13 0.9500 .
C7 N1 1.291(7) .
C7 N2 1.385(7) .
C7 S1 1.749(6) .
C4 C3 1.382(8) .
C4 N1 1.399(7) .
C4 C5 1.391(8) .
C3 C2 1.394(8) .
C3 H3 0.9500 .
C2 C1 1.372(9) .
C2 H2 0.9500 .
C1 C6 1.376(9) .
C1 H1 0.9500 .
C6 C5 1.379(8) .
C6 H6 0.9500 .
C5 S1 1.776(6) .
C21 Pd2 2.045(6) .
C21 H21A 0.9800 .
C21 H21B 0.9800 .
C21 H21C 0.9800 .
C22 C23 1.389(8) .
C22 C27 1.399(8) .
C22 P2 1.809(6) .
C23 C24 1.374(8) .
C23 H23 0.9500 .
C24 C25 1.378(9) .
C24 H24 0.9500 .
C25 C26 1.385(9) .
C25 H25 0.9500 .
C26 C27 1.382(9) .
C26 H26 0.9500 .
C27 H27 0.9500 .
C28 C33 1.386(9) .
C28 C29 1.417(8) .
C28 P2 1.803(7) .
C29 C30 1.385(9) .
C29 H29 0.9500 .
C30 C31 1.360(10) .
C30 H30 0.9500 .
C31 C32 1.401(10) .
C31 H31 0.9500 .
C32 C33 1.373(9) .
C32 H32 0.9500 .
C33 H33 0.9500 .
C34 N4 1.312(7) .
C34 N3 1.357(7) .
C34 S2 1.741(6) .
C35 C36 1.367(8) .
C35 C40 1.391(9) .
C35 N4 1.415(7) .
C36 C37 1.378(9) .
C36 H36 0.9500 .
C37 C38 1.397(10) .
C37 H37 0.9500 .
C38 C39 1.373(9) .
C38 H38 0.9500 .
C39 C40 1.394(8) .
C39 H39 0.9500 .
C40 S2 1.750(6) .
N2 P1 1.695(5) .
N2 H2A 0.8800 .
N1 Pd1 2.174(5) .
N3 P2 1.686(5) .
N3 H3A 0.8800 .
N4 Pd2 2.184(5) .
P1 Pd1 2.1793(17) .
P2 Pd2 2.1758(17) .
Cl1 Pd1 2.3857(16) .
Cl2 Pd2 2.3837(18) .
